data_7206742
loop_
_publ_author_name
'Fu, Ruibiao'
'Hu, Shengmin'
'Wu, Xintao'

_publ_section_title
;
 New zinc diphosphonates with bright tunable luminescence and 12-member
 ring channels
;
_journal_issue 21
_journal_name_full CrystEngComm
_journal_page_first 6334
_journal_paper_doi 10.1039/c1ce05759f
_journal_volume 13
_journal_year 2011
_chemical_formula_sum 'C16.5 H27 N3 O17 P4 Zn3'
_chemical_formula_weight 859.40
_chemical_name_systematic
;
?
;
_space_group_IT_number 14
_symmetry_cell_setting monoclinic
_symmetry_space_group_name_Hall '-P 2ybc'
_symmetry_space_group_name_H-M 'P 1 21/c 1'
_atom_sites_solution_hydrogens geom
_atom_sites_solution_primary direct
_atom_sites_solution_secondary difmap
_audit_creation_method SHELXL-97
_cell_angle_alpha 90.00
_cell_angle_beta 93.338(5)
_cell_angle_gamma 90.00
_cell_formula_units_Z 4
_cell_length_a 9.646(3)
_cell_length_b 9.410(3)
_cell_length_c 30.929(10)
_cell_measurement_reflns_used 7155
_cell_measurement_temperature 293(2)
_cell_measurement_theta_max 27.4835
_cell_measurement_theta_min 3.0257
_cell_volume 2802.6(15)
_computing_structure_refinement 'SHELXL-97 (Sheldrick, 1997)'
_computing_structure_solution 'SHELXS-97 (Sheldrick, 1990)'
_diffrn_ambient_temperature 293(2)
_diffrn_measured_fraction_theta_full 0.990
_diffrn_measured_fraction_theta_max 0.990
_diffrn_radiation_monochromator graphite
_diffrn_radiation_source 'fine-focus sealed tube'
_diffrn_radiation_type MoK\a
_diffrn_radiation_wavelength 0.71073
_diffrn_reflns_av_R_equivalents 0.0359
_diffrn_reflns_av_sigmaI/netI 0.0396
_diffrn_reflns_limit_h_max 12
_diffrn_reflns_limit_h_min -12
_diffrn_reflns_limit_k_max 12
_diffrn_reflns_limit_k_min -10
_diffrn_reflns_limit_l_max 40
_diffrn_reflns_limit_l_min -40
_diffrn_reflns_number 20618
_diffrn_reflns_theta_full 27.48
_diffrn_reflns_theta_max 27.48
_diffrn_reflns_theta_min 2.43
_exptl_absorpt_coefficient_mu 2.860
_exptl_absorpt_correction_T_max 1.0000
_exptl_absorpt_correction_T_min 0.7250
_exptl_absorpt_correction_type multi-scan
_exptl_crystal_colour colorless
_exptl_crystal_density_diffrn 2.037
_exptl_crystal_density_method 'not measured'
_exptl_crystal_description prism
_exptl_crystal_F_000 1732
_exptl_crystal_size_max 0.3000
_exptl_crystal_size_mid 0.1500
_exptl_crystal_size_min 0.1000
_refine_diff_density_max 2.709
_refine_diff_density_min -3.084
_refine_diff_density_rms 0.188
_refine_ls_extinction_method none
_refine_ls_goodness_of_fit_ref 1.114
_refine_ls_hydrogen_treatment constr
_refine_ls_matrix_type full
_refine_ls_number_parameters 386
_refine_ls_number_reflns 6373
_refine_ls_number_restraints 4
_refine_ls_restrained_S_all 1.115
_refine_ls_R_factor_all 0.0854
_refine_ls_R_factor_gt 0.0787
_refine_ls_shift/su_max 0.001
_refine_ls_shift/su_mean 0.000
_refine_ls_structure_factor_coef Fsqd
_refine_ls_weighting_details 'calc w=1/[\s^2^(Fo^2^)+(0.0578P)^2^+39.7608P] where P=(Fo^2^+2Fc^2^)/3'
_refine_ls_weighting_scheme calc
_refine_ls_wR_factor_gt 0.1820
_refine_ls_wR_factor_ref 0.1864
_reflns_number_gt 5740
_reflns_number_total 6373
_reflns_threshold_expression >2sigma(I)
_cod_data_source_file c1ce05759f.txt
_cod_data_source_block 4
_cod_depositor_comments
;
The following automatic conversions were performed:

'_exptl_absorpt_correction_type' value 'Multi-scan' changed to
'multi-scan' according to
/home/saulius/struct/CIF-dictionaries/cif_core.dic dictionary named
'cif_core.dic' version 2.4.1 from 2010-06-29.

Automatic conversion script
Id: cif_fix_values 1715 2011-07-08 13:25:40Z adriana 
;
_cod_original_cell_volume 2802.7(15)
_cod_original_sg_symbol_H-M p2(1)/c
_cod_original_formula_sum 'C16.50 H27 N3 O17 P4 Zn3'
_cod_database_code 7206742

loop_
_symmetry_equiv_pos_as_xyz
'x, y, z'
'-x, y+1/2, -z+1/2'
'-x, -y, -z'
'x, -y-1/2, z-1/2'

loop_
_atom_site_label
_atom_site_type_symbol
_atom_site_fract_x
_atom_site_fract_y
_atom_site_fract_z
_atom_site_U_iso_or_equiv
_atom_site_adp_type
_atom_site_occupancy
_atom_site_symmetry_multiplicity
_atom_site_calc_flag
_atom_site_refinement_flags
Zn1 Zn 0.03557(9) 0.27106(9) 0.14027(3) 0.0248(2) Uani 1 1 d .
Zn2 Zn 0.21463(9) 0.55604(13) 0.03969(3) 0.0370(3) Uani 1 1 d .
Zn3 Zn 0.06167(8) -0.19789(8) 0.19345(2) 0.0207(2) Uani 1 1 d .
P1 P -0.03751(16) 0.11013(17) 0.22080(5) 0.0154(3) Uani 1 1 d .
P2 P 0.24892(18) 0.06078(17) 0.18270(6) 0.0186(3) Uani 1 1 d .
P3 P -0.07259(18) 0.37431(19) 0.05042(5) 0.0204(4) Uani 1 1 d .
P4 P 0.02478(18) 0.59927(18) 0.11450(5) 0.0184(3) Uani 1 1 d .
O1 O -0.0890(5) 0.1984(6) 0.18205(17) 0.0292(12) Uani 1 1 d .
O2 O -0.0658(5) -0.0489(5) 0.21381(16) 0.0229(10) Uani 1 1 d .
O3 O -0.0998(5) 0.1620(5) 0.26185(15) 0.0229(10) Uani 1 1 d .
O4 O 0.1806(6) 0.1301(6) 0.14180(16) 0.0293(11) Uani 1 1 d .
O5 O 0.3983(5) 0.1036(6) 0.19050(19) 0.0315(12) Uani 1 1 d .
O6 O 0.2304(6) -0.1006(5) 0.18157(18) 0.0308(12) Uani 1 1 d .
O7 O 0.1914(5) 0.2757(5) 0.22864(17) 0.0253(11) Uani 1 1 d .
H7 H 0.1485 0.3182 0.2468 0.038 Uiso 1 1 calc R
O8 O -0.0684(6) 0.2543(6) 0.08325(17) 0.0342(13) Uani 1 1 d .
O9 O 0.0696(5) 0.3996(5) 0.03312(15) 0.0241(10) Uani 1 1 d .
O10 O -0.1826(5) 0.3433(6) 0.01447(16) 0.0271(11) Uani 1 1 d .
O11 O -0.0304(6) 0.7159(6) 0.14241(16) 0.0309(12) Uani 1 1 d .
O12 O 0.1339(6) 0.6591(6) 0.08580(17) 0.0314(12) Uani 1 1 d .
O13 O 0.0779(5) 0.4724(5) 0.14067(17) 0.0272(11) Uani 1 1 d .
O14 O -0.1655(6) 0.6453(6) 0.04797(16) 0.0326(12) Uani 1 1 d .
H14 H -0.1346 0.6272 0.0245 0.049 Uiso 1 1 calc R
O15 O 0.465(5) 0.864(4) 0.1094(14) 0.24(3) Uani 0.50 1 d P
O16 O 0.360(2) 0.812(3) 0.0584(14) 0.169(17) Uani 0.50 1 d P
O17 O 0.798(2) 0.935(2) 0.1096(7) 0.216(10) Uani 1 1 d .
O18 O 0.6313(15) 0.9758(18) 0.1650(7) 0.178(8) Uani 1 1 d .
N1 N 0.5330(7) -0.1216(8) 0.2991(2) 0.0353(16) Uani 1 1 d .
H15 H 0.5654 -0.2067 0.3000 0.042 Uiso 1 1 calc R
N2 N -0.6082(6) 0.4521(8) 0.0573(2) 0.0345(15) Uani 1 1 d .
N3 N 0.906(3) 0.986(3) 0.0389(9) 0.208(11) Uiso 1 1 d D
C1 C 0.1533(6) 0.1284(7) 0.2285(2) 0.0173(12) Uani 1 1 d .
C2 C 0.1935(7) 0.0544(8) 0.2723(2) 0.0223(14) Uani 1 1 d .
H2 H 0.1544 0.1098 0.2951 0.027 Uiso 1 1 calc R
H1 H 0.1485 -0.0378 0.2720 0.027 Uiso 1 1 calc R
C3 C 0.3443(7) 0.0322(8) 0.2845(2) 0.0231(14) Uani 1 1 d .
C4 C 0.4327(8) 0.1437(9) 0.2968(3) 0.0335(17) Uani 1 1 d .
H3 H 0.3985 0.2362 0.2961 0.040 Uiso 1 1 calc R
C5 C 0.5706(9) 0.1202(10) 0.3100(3) 0.043(2) Uani 1 1 d .
H4 H 0.6291 0.1954 0.3180 0.052 Uiso 1 1 calc R
C6 C 0.6179(8) -0.0156(10) 0.3108(3) 0.040(2) Uani 1 1 d .
H5 H 0.7099 -0.0345 0.3196 0.048 Uiso 1 1 calc R
C7 C 0.3997(8) -0.1029(8) 0.2861(2) 0.0282(15) Uani 1 1 d .
H6 H 0.3446 -0.1807 0.2782 0.034 Uiso 1 1 calc R
C8 C -0.1231(7) 0.5359(8) 0.0788(2) 0.0205(13) Uani 1 1 d .
C9 C -0.2461(7) 0.5133(10) 0.1080(2) 0.0336(18) Uani 1 1 d .
H9 H -0.2111 0.4607 0.1333 0.040 Uiso 1 1 calc R
H8 H -0.2740 0.6061 0.1180 0.040 Uiso 1 1 calc R
C10 C -0.3765(7) 0.4378(9) 0.0900(3) 0.0314(17) Uani 1 1 d .
C11 C -0.3953(10) 0.2974(12) 0.0979(5) 0.068(4) Uani 1 1 d .
H10 H -0.3239 0.2434 0.1111 0.081 Uiso 1 1 calc R
C12 C -0.5198(11) 0.2370(13) 0.0865(6) 0.086(5) Uani 1 1 d .
H11 H -0.5346 0.1417 0.0926 0.103 Uiso 1 1 calc R
C13 C -0.6246(10) 0.3157(12) 0.0658(5) 0.073(4) Uani 1 1 d .
H12 H -0.7085 0.2719 0.0577 0.087 Uiso 1 1 calc R
C14 C -0.4875(8) 0.5122(9) 0.0703(2) 0.0289(16) Uani 1 1 d .
H13 H -0.4770 0.6092 0.0659 0.035 Uiso 1 1 calc R
C15 C 1.144(3) 1.022(3) 0.0070(9) 0.166(10) Uiso 1 1 d D
C16 C 1.066(3) 0.968(4) 0.0359(9) 0.190(12) Uiso 1 1 d D
C17 C 1.119(4) 0.971(8) 0.0818(10) 0.25(3) Uiso 0.50 1 d PD

loop_
_atom_site_aniso_label
_atom_site_aniso_U_11
_atom_site_aniso_U_22
_atom_site_aniso_U_33
_atom_site_aniso_U_23
_atom_site_aniso_U_13
_atom_site_aniso_U_12
Zn1 0.0277(4) 0.0217(4) 0.0242(4) 0.0079(3) -0.0053(3) -0.0039(3)
Zn2 0.0240(4) 0.0669(7) 0.0202(4) 0.0087(4) 0.0014(3) 0.0174(4)
Zn3 0.0295(4) 0.0145(4) 0.0184(4) -0.0016(3) 0.0041(3) -0.0007(3)
P1 0.0159(7) 0.0131(7) 0.0169(7) 0.0011(6) -0.0013(6) 0.0003(6)
P2 0.0206(8) 0.0122(7) 0.0237(8) 0.0007(6) 0.0060(6) 0.0015(6)
P3 0.0232(8) 0.0204(8) 0.0168(8) 0.0010(6) -0.0047(6) -0.0034(7)
P4 0.0207(8) 0.0184(8) 0.0159(7) -0.0025(6) -0.0015(6) 0.0018(6)
O1 0.024(3) 0.033(3) 0.030(3) 0.017(2) -0.003(2) 0.002(2)
O2 0.023(2) 0.017(2) 0.029(2) -0.0055(19) 0.0064(19) -0.0026(19)
O3 0.023(2) 0.020(2) 0.026(2) -0.0061(19) 0.0043(19) 0.0014(19)
O4 0.039(3) 0.027(3) 0.022(2) 0.002(2) 0.006(2) 0.008(2)
O5 0.023(3) 0.026(3) 0.047(3) 0.003(2) 0.011(2) 0.001(2)
O6 0.040(3) 0.010(2) 0.044(3) 0.000(2) 0.020(2) 0.003(2)
O7 0.024(2) 0.013(2) 0.040(3) -0.007(2) 0.012(2) -0.0058(19)
O8 0.045(3) 0.031(3) 0.025(3) 0.010(2) -0.015(2) -0.014(2)
O9 0.019(2) 0.030(3) 0.024(2) -0.005(2) 0.0006(18) 0.001(2)
O10 0.028(3) 0.026(3) 0.026(2) 0.003(2) -0.010(2) -0.012(2)
O11 0.038(3) 0.036(3) 0.018(2) -0.010(2) -0.007(2) 0.017(2)
O12 0.040(3) 0.029(3) 0.026(3) -0.007(2) 0.010(2) -0.014(2)
O13 0.026(3) 0.022(2) 0.032(3) 0.002(2) -0.011(2) 0.003(2)
O14 0.042(3) 0.036(3) 0.019(2) 0.003(2) -0.002(2) 0.011(3)
O15 0.27(4) 0.17(3) 0.28(4) 0.18(3) 0.24(4) 0.18(3)
O16 0.068(14) 0.086(16) 0.36(5) 0.14(2) 0.04(2) 0.017(12)
O17 0.190(18) 0.194(19) 0.26(2) 0.010(17) -0.011(17) 0.107(16)
O18 0.103(10) 0.146(14) 0.29(2) 0.056(15) 0.059(13) 0.046(10)
N1 0.024(3) 0.038(4) 0.044(4) -0.010(3) -0.001(3) 0.015(3)
N2 0.016(3) 0.042(4) 0.045(4) 0.012(3) -0.004(3) 0.001(3)
C1 0.017(3) 0.014(3) 0.021(3) 0.001(2) 0.000(2) 0.004(2)
C2 0.014(3) 0.029(4) 0.024(3) 0.005(3) -0.001(2) 0.006(3)
C3 0.018(3) 0.030(4) 0.020(3) 0.002(3) -0.002(2) 0.000(3)
C4 0.031(4) 0.027(4) 0.041(4) -0.001(3) -0.008(3) 0.001(3)
C5 0.026(4) 0.039(5) 0.063(6) -0.008(4) -0.012(4) -0.004(4)
C6 0.022(4) 0.047(5) 0.050(5) -0.011(4) -0.010(3) 0.008(4)
C7 0.024(3) 0.030(4) 0.029(4) -0.005(3) -0.006(3) 0.004(3)
C8 0.014(3) 0.030(4) 0.016(3) -0.002(3) -0.001(2) 0.002(3)
C9 0.020(3) 0.059(5) 0.023(3) -0.001(3) 0.002(3) 0.004(3)
C10 0.017(3) 0.046(5) 0.031(4) 0.011(3) 0.003(3) 0.002(3)
C11 0.024(4) 0.056(7) 0.121(10) 0.047(7) -0.012(5) 0.000(4)
C12 0.033(5) 0.055(7) 0.166(15) 0.051(8) -0.020(7) -0.013(5)
C13 0.020(4) 0.045(6) 0.150(13) 0.029(7) -0.016(6) -0.009(4)
C14 0.025(4) 0.036(4) 0.025(3) 0.002(3) 0.001(3) 0.003(3)

loop_
_atom_type_symbol
_atom_type_description
_atom_type_scat_dispersion_real
_atom_type_scat_dispersion_imag
_atom_type_scat_source
C C 0.0033 0.0016 'International Tables Vol C Tables 4.2.6.8 and 6.1.1.4'
H H 0.0000 0.0000 'International Tables Vol C Tables 4.2.6.8 and 6.1.1.4'
N N 0.0061 0.0033 'International Tables Vol C Tables 4.2.6.8 and 6.1.1.4'
O O 0.0106 0.0060 'International Tables Vol C Tables 4.2.6.8 and 6.1.1.4'
P P 0.1023 0.0942 'International Tables Vol C Tables 4.2.6.8 and 6.1.1.4'
Zn Zn 0.2839 1.4301 'International Tables Vol C Tables 4.2.6.8 and 6.1.1.4'

loop_
_geom_angle_atom_site_label_1
_geom_angle_atom_site_label_2
_geom_angle_atom_site_label_3
_geom_angle
_geom_angle_site_symmetry_1
_geom_angle_site_symmetry_3
O4 Zn1 O13 121.4(2) . .
O4 Zn1 O1 102.6(2) . .
O13 Zn1 O1 118.6(2) . .
O4 Zn1 O8 107.2(2) . .
O13 Zn1 O8 100.3(2) . .
O1 Zn1 O8 105.3(2) . .
O12 Zn2 O10 110.1(2) . 3_565
O12 Zn2 N2 114.7(3) . 1_655
O10 Zn2 N2 124.2(3) 3_565 1_655
O12 Zn2 O9 97.6(2) . .
O10 Zn2 O9 101.2(2) 3_565 .
N2 Zn2 O9 104.1(3) 1_655 .
O6 Zn3 O3 109.5(2) . 2_545
O6 Zn3 O11 113.3(2) . 1_545
O3 Zn3 O11 110.8(2) 2_545 1_545
O6 Zn3 O2 105.7(2) . .
O3 Zn3 O2 110.5(2) 2_545 .
O11 Zn3 O2 106.8(2) 1_545 .
O3 P1 O1 111.0(3) . .
O3 P1 O2 110.8(3) . .
O1 P1 O2 112.0(3) . .
O3 P1 C1 107.5(3) . .
O1 P1 C1 109.2(3) . .
O2 P1 C1 106.1(3) . .
O5 P2 O6 112.3(3) . .
O5 P2 O4 112.3(3) . .
O6 P2 O4 111.0(3) . .
O5 P2 C1 107.5(3) . .
O6 P2 C1 107.3(3) . .
O4 P2 C1 106.0(3) . .
O8 P3 O9 111.3(3) . .
O8 P3 O10 109.6(3) . .
O9 P3 O10 112.3(3) . .
O8 P3 C8 107.1(3) . .
O9 P3 C8 108.0(3) . .
O10 P3 C8 108.4(3) . .
O11 P4 O13 112.7(3) . .
O11 P4 O12 110.0(3) . .
O13 P4 O12 112.2(3) . .
O11 P4 C8 106.8(3) . .
O13 P4 C8 106.8(3) . .
O12 P4 C8 107.8(3) . .
P1 O1 Zn1 122.1(3) . .
P1 O2 Zn3 128.5(3) . .
P1 O3 Zn3 138.7(3) . 2
P2 O4 Zn1 126.0(3) . .
P2 O6 Zn3 124.6(3) . .
P3 O8 Zn1 121.8(3) . .
P3 O9 Zn2 135.1(3) . .
P3 O10 Zn2 127.5(3) . 3_565
P4 O11 Zn3 127.4(3) . 1_565
P4 O12 Zn2 124.6(3) . .
P4 O13 Zn1 134.6(3) . .
C6 N1 C7 123.4(7) . .
C13 N2 C14 117.6(7) . .
C13 N2 Zn2 114.5(6) . 1_455
C14 N2 Zn2 125.9(6) . 1_455
C15 N3 C16 102(2) 3_775 .
O7 C1 C2 112.4(5) . .
O7 C1 P2 101.3(4) . .
C2 C1 P2 113.8(4) . .
O7 C1 P1 110.1(4) . .
C2 C1 P1 105.5(4) . .
P2 C1 P1 113.9(3) . .
C3 C2 C1 118.2(6) . .
C7 C3 C4 117.1(6) . .
C7 C3 C2 120.5(7) . .
C4 C3 C2 122.4(7) . .
C5 C4 C3 121.5(8) . .
C6 C5 C4 118.2(8) . .
N1 C6 C5 120.1(7) . .
N1 C7 C3 119.8(7) . .
O14 C8 C9 106.6(6) . .
O14 C8 P3 110.3(4) . .
C9 C8 P3 113.5(6) . .
O14 C8 P4 110.1(5) . .
C9 C8 P4 106.7(4) . .
P3 C8 P4 109.6(3) . .
C10 C9 C8 119.8(6) . .
C11 C10 C14 117.5(8) . .
C11 C10 C9 120.3(8) . .
C14 C10 C9 121.7(8) . .
C12 C11 C10 119.1(9) . .
C11 C12 C13 120.6(10) . .
N2 C13 C12 121.4(9) . .
N2 C14 C10 123.7(8) . .
C16 C15 N3 118(3) . 3_775
C15 C16 C17 118(2) . .
C15 C16 N3 128(3) . .
C17 C16 N3 103.0(16) . .

loop_
_geom_bond_atom_site_label_1
_geom_bond_atom_site_label_2
_geom_bond_distance
_geom_bond_site_symmetry_2
Zn1 O4 1.926(5) .
Zn1 O13 1.938(5) .
Zn1 O1 1.939(5) .
Zn1 O8 1.984(5) .
Zn2 O12 1.926(5) .
Zn2 O10 1.934(5) 3_565
Zn2 N2 2.016(6) 1_655
Zn2 O9 2.033(5) .
Zn3 O6 1.922(5) .
Zn3 O3 1.930(5) 2_545
Zn3 O11 1.943(5) 1_545
Zn3 O2 1.991(5) .
P1 O3 1.517(5) .
P1 O1 1.518(5) .
P1 O2 1.534(5) .
P1 C1 1.851(6) .
P2 O5 1.502(6) .
P2 O6 1.529(5) .
P2 O4 1.537(5) .
P2 C1 1.848(7) .
P3 O8 1.518(5) .
P3 O9 1.520(5) .
P3 O10 1.520(5) .
P3 C8 1.836(7) .
P4 O11 1.513(5) .
P4 O13 1.515(5) .
P4 O12 1.524(5) .
P4 C8 1.850(7) .
O3 Zn3 1.930(5) 2
O7 C1 1.434(8) .
O10 Zn2 1.934(5) 3_565
O11 Zn3 1.943(5) 1_565
O14 C8 1.447(8) .
N1 C6 1.327(11) .
N1 C7 1.336(9) .
N2 C13 1.322(12) .
N2 C14 1.335(10) .
N2 Zn2 2.016(6) 1_455
N3 C15 1.48(3) 3_775
N3 C16 1.561(18) .
C1 C2 1.551(9) .
C2 C3 1.496(9) .
C3 C7 1.379(10) .
C3 C4 1.391(10) .
C4 C5 1.387(11) .
C5 C6 1.357(13) .
C8 C9 1.546(9) .
C9 C10 1.521(11) .
C10 C11 1.358(13) .
C10 C14 1.389(10) .
C11 C12 1.356(14) .
C12 C13 1.380(15) .
C15 C16 1.30(3) .
C15 N3 1.48(3) 3_775
C16 C17 1.479(18) .
